data_2016300
loop_
_publ_author_name
'Duan-Jun Xu'
'Bing-Yu Zhang'
'Jian-Rong Su'
'Jing-Jing Nie'

_publ_section_title
;Intramolecular \p--\p stacking in
 diaquabis(2-hydroxybenzoato-\k<i>O</i>)bis(1,10-phenanthroline-\k^2^<i>N</i>,<i>N</i>')strontium(II)
;
_journal_coeditor_code BG3058
_journal_issue 12
_journal_name_full 'Acta Crystallographica Section C'
_journal_page_first m622
_journal_page_last m624
_journal_paper_doi 10.1107/S0108270107050597
_journal_volume 63
_journal_year 2007
_chemical_formula_iupac '[Sr (C7 H5 O3)2 (C12 H8 N2)2 (H2 O)2]'
_chemical_formula_moiety 'C38 H30 N4 O8 Sr'
_chemical_formula_sum 'C38 H30 N4 O8 Sr'
_chemical_formula_weight 758.28
_chemical_name_systematic
;
diaquabis(2-hydroxybenzoato-\k<i>O</i>)bis(1,10-phenanthroline-\
\k^2^<i>N</i>,<i>N</i>')strontium(II)
;
_space_group_IT_number 60
_symmetry_cell_setting orthorhombic
_symmetry_space_group_name_Hall '-P 2n 2ab'
_symmetry_space_group_name_H-M 'P b c n'
_atom_sites_solution_hydrogens geom
_atom_sites_solution_primary direct
_atom_sites_solution_secondary difmap
_audit_creation_method SHELXL-97
_cell_angle_alpha 90.00
_cell_angle_beta 90.00
_cell_angle_gamma 90.00
_cell_formula_units_Z 4
_cell_length_a 23.411(4)
_cell_length_b 10.409(2)
_cell_length_c 13.722(3)
_cell_measurement_reflns_used 16753
_cell_measurement_temperature 295(3)
_cell_measurement_theta_max 24.2
_cell_measurement_theta_min 2.1
_cell_volume 3343.8(11)
_computing_cell_refinement 'PROCESS-AUTO (Rigaku, 1998)'
_computing_data_collection 'PROCESS-AUTO (Rigaku, 1998)'
_computing_data_reduction 'CrystalStructure (Rigaku/MSC, 2002)'
_computing_molecular_graphics 'ORTEP-3 for Windows (Farrugia, 1997)'
_computing_publication_material 'WinGX (Farrugia, 1999)'
_computing_structure_refinement 'SHELXL97 (Sheldrick, 1997)'
_computing_structure_solution 'SIR92 (Altomare <i>et al.</i>,  1993)'
_diffrn_ambient_temperature 295(3)
_diffrn_detector_area_resol_mean 10.00
_diffrn_measured_fraction_theta_full 1.00
_diffrn_measured_fraction_theta_max 1.00
_diffrn_measurement_device_type 'Rigaku R-AXIS RAPID'
_diffrn_measurement_method \w
_diffrn_radiation_monochromator graphite
_diffrn_radiation_source 'fine-focus sealed tube'
_diffrn_radiation_type MoK\a
_diffrn_radiation_wavelength 0.71069
_diffrn_reflns_av_R_equivalents 0.083
_diffrn_reflns_av_sigmaI/netI 0.031
_diffrn_reflns_limit_h_max 28
_diffrn_reflns_limit_h_min -28
_diffrn_reflns_limit_k_max 12
_diffrn_reflns_limit_k_min -12
_diffrn_reflns_limit_l_max 16
_diffrn_reflns_limit_l_min -15
_diffrn_reflns_number 25451
_diffrn_reflns_theta_full 25.5
_diffrn_reflns_theta_max 25.5
_diffrn_reflns_theta_min 1.7
_diffrn_standards_interval_count 0
_diffrn_standards_interval_time 0
_diffrn_standards_number 0
_exptl_absorpt_coefficient_mu 1.674
_exptl_absorpt_correction_T_max 0.640
_exptl_absorpt_correction_T_min 0.548
_exptl_absorpt_correction_type multi-scan
_exptl_absorpt_process_details '(ABSCOR; Higashi, 1995)'
_exptl_crystal_colour colourless
_exptl_crystal_density_diffrn 1.506
_exptl_crystal_density_method 'not measured'
_exptl_crystal_description block
_exptl_crystal_F_000 1552
_exptl_crystal_size_max 0.35
_exptl_crystal_size_mid 0.29
_exptl_crystal_size_min 0.27
_refine_diff_density_max 0.30
_refine_diff_density_min -0.60
_refine_ls_extinction_method none
_refine_ls_goodness_of_fit_ref 1.179
_refine_ls_hydrogen_treatment constr
_refine_ls_matrix_type full
_refine_ls_number_parameters 231
_refine_ls_number_reflns 3111
_refine_ls_number_restraints 0
_refine_ls_restrained_S_all 1.179
_refine_ls_R_factor_all 0.078
_refine_ls_R_factor_gt 0.054
_refine_ls_shift/su_max 0.000
_refine_ls_shift/su_mean 0.000
_refine_ls_structure_factor_coef Fsqd
_refine_ls_weighting_details 'calc w = 1/[\s^2^(Fo^2^)+(0.0331P)^2^+3.9974P] where P=(Fo^2^+2Fc^2^)/3'
_refine_ls_weighting_scheme calc
_refine_ls_wR_factor_gt 0.104
_refine_ls_wR_factor_ref 0.113
_reflns_number_gt 2383
_reflns_number_total 3111
_reflns_threshold_expression I>2\s(I)
_cod_data_source_file bg3058.cif
_cod_data_source_block I
_cod_database_code 2016300
_cod_database_fobs_code 2016300

loop_
_symmetry_equiv_pos_as_xyz
'x, y, z'
'-x+1/2, -y+1/2, z+1/2'
'x+1/2, -y+1/2, -z'
'-x, y, -z+1/2'
'-x, -y, -z'
'x-1/2, y-1/2, -z-1/2'
'-x-1/2, y-1/2, z'
'x, -y, z-1/2'

loop_
_atom_site_type_symbol
_atom_site_label
_atom_site_fract_x
_atom_site_fract_y
_atom_site_fract_z
_atom_site_U_iso_or_equiv
_atom_site_adp_type
_atom_site_calc_flag
_atom_site_refinement_flags
_atom_site_occupancy
Sr Sr1 0.5000 0.32513(4) 0.7500 0.04858(18) Uani d S 1
N N1 0.56638(12) 0.1605(3) 0.6259(2) 0.0408(7) Uani d . 1
N N2 0.45108(12) 0.1306(3) 0.6475(2) 0.0404(7) Uani d . 1
O O1 0.59582(12) 0.4250(3) 0.7793(2) 0.0595(8) Uani d . 1
O O2 0.63015(12) 0.5102(3) 0.6429(2) 0.0619(8) Uani d . 1
O O3 0.70757(12) 0.6744(3) 0.6475(2) 0.0635(8) Uani d . 1
H H3 0.6739 0.6294 0.6234 0.095 Uiso d R 1
O O4 0.47715(12) 0.4445(3) 0.9133(2) 0.0695(9) Uani d . 1
H H4A 0.4388 0.4614 0.9116 0.104 Uiso d R 1
H H4B1 0.4980 0.4617 0.9582 0.104 Uiso d PR 0.50
H H4B2 0.4804 0.3805 0.9570 0.104 Uiso d PR 0.50
C C1 0.62949(15) 0.4969(3) 0.7347(3) 0.0455(9) Uani d . 1
C C2 0.67216(14) 0.5724(3) 0.7920(3) 0.0392(8) Uani d . 1
C C3 0.70825(14) 0.6612(3) 0.7462(3) 0.0471(9) Uani d . 1
C C4 0.74526(16) 0.7365(4) 0.8010(4) 0.0600(11) Uani d . 1
H H4 0.7686 0.7965 0.7703 0.072 Uiso calc R 1
C C5 0.74730(18) 0.7222(4) 0.8997(4) 0.0653(12) Uani d . 1
H H5 0.7722 0.7730 0.9358 0.078 Uiso calc R 1
C C6 0.71325(17) 0.6340(4) 0.9470(3) 0.0598(11) Uani d . 1
H H6 0.7155 0.6241 1.0142 0.072 Uiso calc R 1
C C7 0.67561(15) 0.5606(4) 0.8927(3) 0.0478(9) Uani d . 1
H H7 0.6521 0.5019 0.9243 0.057 Uiso calc R 1
C C8 0.62195(15) 0.1738(4) 0.6138(3) 0.0478(9) Uani d . 1
H H8 0.6372 0.2563 0.6158 0.057 Uiso calc R 1
C C9 0.65907(16) 0.0719(4) 0.5981(3) 0.0525(10) Uani d . 1
H H9 0.6980 0.0865 0.5901 0.063 Uiso calc R 1
C C10 0.63777(17) -0.0490(4) 0.5945(3) 0.0530(10) Uani d . 1
H H10 0.6621 -0.1185 0.5847 0.064 Uiso calc R 1
C C11 0.57861(16) -0.0692(3) 0.6057(3) 0.0419(8) Uani d . 1
C C12 0.55293(19) -0.1938(4) 0.6034(3) 0.0568(11) Uani d . 1
H H12 0.5758 -0.2659 0.5947 0.068 Uiso calc R 1
C C13 0.4960(2) -0.2084(3) 0.6138(3) 0.0571(11) Uani d . 1
H H13 0.4803 -0.2904 0.6122 0.069 Uiso calc R 1
C C14 0.45953(16) -0.1000(3) 0.6273(3) 0.0430(9) Uani d . 1
C C15 0.39992(18) -0.1094(4) 0.6365(3) 0.0536(11) Uani d . 1
H H15 0.3825 -0.1897 0.6348 0.064 Uiso calc R 1
C C16 0.36765(16) -0.0022(4) 0.6479(3) 0.0532(10) Uani d . 1
H H16 0.3281 -0.0076 0.6515 0.064 Uiso calc R 1
C C17 0.39512(15) 0.1152(4) 0.6541(3) 0.0480(10) Uani d . 1
H H17 0.3728 0.1881 0.6634 0.058 Uiso calc R 1
C C18 0.48331(14) 0.0243(3) 0.6326(2) 0.0348(8) Uani d . 1
C C19 0.54446(15) 0.0399(3) 0.6210(2) 0.0346(8) Uani d . 1

loop_
_atom_site_aniso_label
_atom_site_aniso_U_11
_atom_site_aniso_U_22
_atom_site_aniso_U_33
_atom_site_aniso_U_12
_atom_site_aniso_U_13
_atom_site_aniso_U_23
Sr1 0.0414(3) 0.0261(2) 0.0783(4) 0.000 -0.0193(3) 0.000
N1 0.0419(16) 0.0403(17) 0.0403(17) -0.0054(14) 0.0011(13) -0.0064(14)
N2 0.0383(16) 0.0435(18) 0.0394(17) -0.0017(14) -0.0046(14) -0.0064(14)
O1 0.0577(16) 0.0526(17) 0.068(2) -0.0187(14) -0.0128(14) 0.0050(14)
O2 0.0714(19) 0.0590(18) 0.0554(18) -0.0084(15) -0.0113(15) -0.0065(15)
O3 0.0546(16) 0.0676(19) 0.068(2) 0.0007(15) 0.0070(15) 0.0124(17)
O4 0.0631(17) 0.095(2) 0.0500(17) 0.0018(17) -0.0160(14) -0.0190(17)
C1 0.0460(19) 0.0344(18) 0.056(3) 0.0026(16) -0.0040(19) -0.0015(19)
C2 0.0324(17) 0.0325(18) 0.053(2) 0.0066(15) -0.0033(16) -0.0055(17)
C3 0.0364(17) 0.042(2) 0.063(2) 0.0061(15) 0.005(2) -0.001(2)
C4 0.034(2) 0.053(3) 0.093(3) -0.0101(18) 0.004(2) -0.007(2)
C5 0.046(2) 0.065(3) 0.085(3) -0.003(2) -0.012(3) -0.028(3)
C6 0.048(2) 0.073(3) 0.059(3) 0.010(2) -0.007(2) -0.015(2)
C7 0.0381(19) 0.048(2) 0.058(2) 0.0048(17) -0.0002(18) -0.004(2)
C8 0.043(2) 0.050(2) 0.050(2) -0.0053(18) 0.0010(17) -0.004(2)
C9 0.040(2) 0.066(3) 0.051(2) 0.001(2) 0.0006(19) -0.003(2)
C10 0.055(2) 0.056(3) 0.048(2) 0.017(2) 0.0023(19) -0.002(2)
C11 0.052(2) 0.041(2) 0.0328(18) 0.0069(17) -0.0004(17) 0.0006(16)
C12 0.071(3) 0.034(2) 0.065(3) 0.010(2) 0.000(2) 0.001(2)
C13 0.083(3) 0.0336(19) 0.055(2) -0.011(2) -0.006(2) 0.0012(17)
C14 0.057(2) 0.040(2) 0.0320(19) -0.0074(18) -0.0038(17) -0.0025(16)
C15 0.060(2) 0.054(3) 0.046(2) -0.026(2) -0.006(2) 0.001(2)
C16 0.040(2) 0.069(3) 0.050(2) -0.013(2) -0.0054(18) -0.005(2)
C17 0.040(2) 0.060(3) 0.044(2) -0.0028(19) -0.0078(17) -0.009(2)
C18 0.0420(19) 0.0364(19) 0.0261(17) -0.0018(15) -0.0062(14) -0.0033(15)
C19 0.0433(18) 0.0327(18) 0.0277(17) -0.0033(16) 0.0004(15) -0.0016(15)

loop_
_atom_type_symbol
_atom_type_description
_atom_type_scat_dispersion_real
_atom_type_scat_dispersion_imag
_atom_type_scat_source
C C 0.0033 0.0000 'International Tables Vol C Tables 4.2.6.8 and 6.1.1.4'
H H 0.0000 0.0000 'International Tables Vol C Tables 4.2.6.8 and 6.1.1.4'
N N 0.0061 0.0000 'International Tables Vol C Tables 4.2.6.8 and 6.1.1.4'
O O 0.0106 0.0000 'International Tables Vol C Tables 4.2.6.8 and 6.1.1.4'
Sr Sr -1.5307 0.0000 'International Tables Vol C Tables 4.2.6.8 and 6.1.1.4'

loop_
_geom_angle_atom_site_label_1
_geom_angle_atom_site_label_2
_geom_angle_atom_site_label_3
_geom_angle_site_symmetry_1
_geom_angle_site_symmetry_3
_geom_angle
O1 Sr1 O4 . . 81.30(9)
O1 Sr1 N1 . . 81.84(9)
O1 Sr1 N2 . . 140.30(9)
O1 Sr1 O1 . 4_656 130.96(13)
O1 Sr1 O4 . 4_656 75.94(9)
O1 Sr1 N1 . 4_656 129.58(9)
O1 Sr1 N2 . 4_656 81.31(9)
O1 Sr1 O4 4_656 . 75.94(9)
O1 Sr1 O4 4_656 4_656 81.30(9)
O1 Sr1 N2 4_656 . 81.31(9)
O1 Sr1 N2 4_656 4_656 140.30(9)
O1 Sr1 N1 4_656 4_656 81.84(9)
O1 Sr1 N1 4_656 . 129.58(9)
O4 Sr1 N1 . . 154.32(9)
O4 Sr1 N2 . . 135.26(9)
O4 Sr1 O4 . 4_656 123.31(15)
O4 Sr1 N1 . 4_656 70.45(9)
O4 Sr1 N2 . 4_656 89.83(9)
O4 Sr1 N1 4_656 4_656 154.32(9)
O4 Sr1 N2 4_656 . 89.83(9)
O4 Sr1 N2 4_656 4_656 135.26(9)
O4 Sr1 N1 4_656 . 70.45(9)
N1 Sr1 N2 . . 58.46(9)
N1 Sr1 N1 . 4_656 106.74(12)
N2 Sr1 N1 . 4_656 68.54(9)
N2 Sr1 N2 . 4_656 83.68(13)
N2 Sr1 N1 4_656 4_656 58.46(9)
N2 Sr1 N1 4_656 . 68.54(9)
O1 Sr1 H4B2 . . 84.4
O1 Sr1 H4B2 4_656 . 86.2
O4 Sr1 H4B2 . . 17.5
O4 Sr1 H4B2 4_656 . 140.1
N2 Sr1 H4B2 . . 125.5
N2 Sr1 H4B2 4_656 . 73.2
N1 Sr1 H4B2 4_656 . 57.2
N1 Sr1 H4B2 . . 140.8
C8 N1 C19 . . 117.6(3)
C8 N1 Sr1 . . 123.1(2)
C19 N1 Sr1 . . 112.1(2)
C17 N2 C18 . . 117.6(3)
C17 N2 Sr1 . . 118.2(2)
C18 N2 Sr1 . . 116.9(2)
C1 O1 Sr1 . . 137.5(3)
C3 O3 H3 . . 107.4
Sr1 O4 H4A . . 105.6
Sr1 O4 H4B1 . . 129.5
H4A O4 H4B1 . . 124.9
Sr1 O4 H4B2 . . 101.6
H4A O4 H4B2 . . 104.1
H4B1 O4 H4B2 . . 66.6
O1 C1 O2 . . 124.1(4)
O1 C1 C2 . . 118.7(4)
O2 C1 C2 . . 117.2(3)
C7 C2 C3 . . 118.0(4)
C7 C2 C1 . . 121.0(3)
C3 C2 C1 . . 121.0(4)
O3 C3 C4 . . 119.2(4)
O3 C3 C2 . . 120.4(3)
C4 C3 C2 . . 120.4(4)
C5 C4 C3 . . 119.8(4)
C5 C4 H4 . . 120.1
C3 C4 H4 . . 120.1
C4 C5 C6 . . 121.4(4)
C4 C5 H5 . . 119.3
C6 C5 H5 . . 119.3
C5 C6 C7 . . 118.8(4)
C5 C6 H6 . . 120.6
C7 C6 H6 . . 120.6
C6 C7 C2 . . 121.6(4)
C6 C7 H7 . . 119.2
C2 C7 H7 . . 119.2
N1 C8 C9 . . 123.8(4)
N1 C8 H8 . . 118.1
C9 C8 H8 . . 118.1
C10 C9 C8 . . 119.0(4)
C10 C9 H9 . . 120.5
C8 C9 H9 . . 120.5
C9 C10 C11 . . 119.7(4)
C9 C10 H10 . . 120.1
C11 C10 H10 . . 120.1
C19 C11 C10 . . 117.1(3)
C19 C11 C12 . . 119.8(3)
C10 C11 C12 . . 123.1(4)
C13 C12 C11 . . 121.0(4)
C13 C12 H12 . . 119.5
C11 C12 H12 . . 119.5
C12 C13 C14 . . 121.1(3)
C12 C13 H13 . . 119.5
C14 C13 H13 . . 119.5
C15 C14 C18 . . 116.9(4)
C15 C14 C13 . . 123.4(4)
C18 C14 C13 . . 119.7(3)
C16 C15 C14 . . 120.4(4)
C16 C15 H15 . . 119.8
C14 C15 H15 . . 119.8
C15 C16 C17 . . 118.4(3)
C15 C16 H16 . . 120.8
C17 C16 H16 . . 120.8
N2 C17 C16 . . 124.2(4)
N2 C17 H17 . . 117.9
C16 C17 H17 . . 117.9
N2 C18 C14 . . 122.5(3)
N2 C18 C19 . . 118.4(3)
C14 C18 C19 . . 119.1(3)
N1 C19 C11 . . 122.7(3)
N1 C19 C18 . . 118.1(3)
C11 C19 C18 . . 119.2(3)

loop_
_geom_bond_atom_site_label_1
_geom_bond_atom_site_label_2
_geom_bond_site_symmetry_2
_geom_bond_distance
_geom_bond_publ_flag
Sr1 O1 . 2.505(3) y
Sr1 O1 4_656 2.505(3) ?
Sr1 O4 . 2.618(3) y
Sr1 O4 4_656 2.618(3) ?
Sr1 N1 4_656 2.872(3) ?
Sr1 N1 . 2.872(3) y
Sr1 N2 . 2.718(3) y
Sr1 N2 4_656 2.718(3) ?
Sr1 H4B2 . 2.9341 ?
N1 C8 . 1.319(4) ?
N1 C19 . 1.358(4) ?
N2 C17 . 1.323(4) ?
N2 C18 . 1.354(4) ?
O1 C1 . 1.247(4) ?
O2 C1 . 1.267(5) ?
O3 C3 . 1.362(5) ?
O3 H3 . 0.9735 ?
O4 H4A . 0.9149 ?
O4 H4B1 . 0.8069 ?
O4 H4B2 . 0.8998 ?
C1 C2 . 1.495(5) ?
C2 C7 . 1.389(5) ?
C2 C3 . 1.401(5) ?
C3 C4 . 1.388(6) ?
C4 C5 . 1.364(6) ?
C4 H4 . 0.9300 ?
C5 C6 . 1.378(6) ?
C5 H5 . 0.9300 ?
C6 C7 . 1.384(5) ?
C6 H6 . 0.9300 ?
C7 H7 . 0.9300 ?
C8 C9 . 1.388(5) ?
C8 H8 . 0.9300 ?
C9 C10 . 1.355(5) ?
C9 H9 . 0.9300 ?
C10 C11 . 1.409(5) ?
C10 H10 . 0.9300 ?
C11 C19 . 1.404(5) ?
C11 C12 . 1.430(5) ?
C12 C13 . 1.348(6) ?
C12 H12 . 0.9300 ?
C13 C14 . 1.428(5) ?
C13 H13 . 0.9300 ?
C14 C15 . 1.405(5) ?
C14 C18 . 1.410(5) ?
C15 C16 . 1.357(6) ?
C15 H15 . 0.9300 ?
C16 C17 . 1.384(5) ?
C16 H16 . 0.9300 ?
C17 H17 . 0.9300 ?
C18 C19 . 1.449(5) ?

loop_
_geom_hbond_atom_site_label_D
_geom_hbond_atom_site_label_H
_geom_hbond_atom_site_label_A
_geom_hbond_site_symmetry_A
_geom_hbond_distance_DH
_geom_hbond_distance_HA
_geom_hbond_distance_DA
_geom_hbond_angle_DHA
_geom_hbond_publ_flag
O3 H3 O2 . 0.97 1.63 2.492(4) 145 y
O4 H4A O2 4_656 0.92 1.85 2.715(4) 157 y
O4 H4B1 O4 5_667 0.81 2.10 2.853(4) 156 y
C9 H9 O3 7_755 0.93 2.52 3.368(5) 152 y
C10 H10 O3 1_545 0.93 2.55 3.389(5) 150 y
